data_7061768
loop_
_publ_author_name
'Savateev, Konstantin V.'
'Fedotov, Victor V.'
'Slepukhin, Pavel A.'
'Ulomsky, Evgeniy N.'
'Rusinov, Vladimir L.'

_publ_section_title
;
 Regiospecific route to N9-alkylated thioxanthines
;
_journal_issue 36
_journal_name_full 'New Journal of Chemistry'
_journal_page_first 17145
_journal_page_last 17148
_journal_paper_doi 10.1039/D2NJ03002K
_journal_volume 46
_journal_year 2022
_chemical_formula_moiety 'C18 H22 N8 O2 S2, 2(C2 H6 O S)'
_chemical_formula_sum 'C22 H34 N8 O4 S4'
_chemical_formula_weight 602.81
_space_group_crystal_system monoclinic
_space_group_IT_number 15
_space_group_name_Hall '-C 2yc'
_space_group_name_H-M_alt 'C 1 2/c 1'
_atom_sites_solution_hydrogens geom
_atom_sites_solution_primary dual
_audit_creation_date 2022-04-01
_audit_creation_method
;
Olex2 1.3
(compiled 2020.11.12 svn.r5f609507 for OlexSys, GUI svn.r6408)
;
_audit_update_record
;
2022-04-01 deposited with the CCDC.	2022-08-25 downloaded from the CCDC.
;
_cell_angle_alpha 90
_cell_angle_beta 103.129(7)
_cell_angle_gamma 90
_cell_formula_units_Z 8
_cell_length_a 13.4433(9)
_cell_length_b 27.1914(16)
_cell_length_c 16.9657(14)
_cell_measurement_reflns_used 3254
_cell_measurement_temperature 295(2)
_cell_measurement_theta_max 28.0590
_cell_measurement_theta_min 3.7940
_cell_volume 6039.6(8)
_computing_cell_refinement 'CrysAlisPro 1.171.39.38a (Rigaku OD, 2017)'
_computing_data_collection 'CrysAlisPro 1.171.39.38a (Rigaku OD, 2017)'
_computing_data_reduction 'CrysAlisPro 1.171.39.38a (Rigaku OD, 2017)'
_computing_molecular_graphics 'Olex2 1.3 (Dolomanov et al., 2009)'
_computing_publication_material 'Olex2 1.3 (Dolomanov et al., 2009)'
_computing_structure_refinement 'SHELXL 2018/3 (Sheldrick, 2015)'
_computing_structure_solution 'SHELXT 2018/2 (Sheldrick, 2018)'
_diffrn_ambient_temperature 295(2)
_diffrn_detector 'CCD plate'
_diffrn_detector_area_resol_mean 16.5253
_diffrn_detector_type Sapphire3
_diffrn_measured_fraction_theta_full 0.995
_diffrn_measured_fraction_theta_max 0.921
_diffrn_measurement_details
;
List of Runs (angles in degrees, time in seconds):

  # Type    Start    End  Width  t~exp~   \w     \q     \k     \f   Frames
#--------------------------------------------------------------------------
  1  \w    -45.00  44.00   1.00   60.00    --  -23.92  57.00  90.00   89
  2  \w    -91.00  -3.00   1.00   60.00    --  -23.92 -77.00 120.00   88
  3  \w    -90.00   3.00   1.00   60.00    --  -23.92 -77.00-150.00   93
  4  \w    -51.00  40.00   1.00   60.00    --  -23.92  77.00 -30.00   91
;
_diffrn_measurement_device 'four-circle diffractometer'
_diffrn_measurement_device_type 'Xcalibur, Sapphire3'
_diffrn_measurement_method '\w scans'
_diffrn_orient_matrix_type 'CrysAlisPro convention (1999,Acta A55,543-557)'
_diffrn_orient_matrix_UB_11 -0.0162991000
_diffrn_orient_matrix_UB_12 0.0224696000
_diffrn_orient_matrix_UB_13 0.0141634000
_diffrn_orient_matrix_UB_21 -0.0516246000
_diffrn_orient_matrix_UB_22 -0.0065799000
_diffrn_orient_matrix_UB_23 -0.0163842000
_diffrn_orient_matrix_UB_31 -0.0022469000
_diffrn_orient_matrix_UB_32 -0.0114771000
_diffrn_orient_matrix_UB_33 0.0370977000
_diffrn_radiation_monochromator graphite
_diffrn_radiation_probe x-ray
_diffrn_radiation_type 'Mo K\a'
_diffrn_radiation_wavelength 0.71073
_diffrn_reflns_av_R_equivalents 0.0559
_diffrn_reflns_av_unetI/netI 0.0819
_diffrn_reflns_Laue_measured_fraction_full 0.995
_diffrn_reflns_Laue_measured_fraction_max 0.921
_diffrn_reflns_limit_h_max 18
_diffrn_reflns_limit_h_min -18
_diffrn_reflns_limit_k_max 38
_diffrn_reflns_limit_k_min -34
_diffrn_reflns_limit_l_max 24
_diffrn_reflns_limit_l_min -23
_diffrn_reflns_number 23879
_diffrn_reflns_point_group_measured_fraction_full 0.995
_diffrn_reflns_point_group_measured_fraction_max 0.921
_diffrn_reflns_theta_full 25.242
_diffrn_reflns_theta_max 30.496
_diffrn_reflns_theta_min 3.749
_diffrn_source 'fine-focus sealed X-ray tube'
_diffrn_source_type 'Enhance (Mo) X-ray Source'
_exptl_absorpt_coefficient_mu 0.356
_exptl_absorpt_correction_T_max 1.00000
_exptl_absorpt_correction_T_min 0.86778
_exptl_absorpt_correction_type multi-scan
_exptl_absorpt_process_details
;
CrysAlisPro 1.171.39.38a (Rigaku Oxford Diffraction, 2017)
Empirical absorption correction using spherical harmonics,
 implemented in SCALE3 ABSPACK scaling algorithm.
;
_exptl_crystal_colour colourless
_exptl_crystal_colour_primary colourless
_exptl_crystal_density_diffrn 1.326
_exptl_crystal_description prism
_exptl_crystal_F_000 2544
_exptl_crystal_size_max 0.43
_exptl_crystal_size_mid 0.35
_exptl_crystal_size_min 0.27
_refine_diff_density_max 0.363
_refine_diff_density_min -0.309
_refine_diff_density_rms 0.054
_refine_ls_extinction_method none
_refine_ls_goodness_of_fit_ref 1.005
_refine_ls_hydrogen_treatment constr
_refine_ls_matrix_type full
_refine_ls_number_parameters 383
_refine_ls_number_reflns 8489
_refine_ls_number_restraints 42
_refine_ls_restrained_S_all 1.022
_refine_ls_R_factor_all 0.1710
_refine_ls_R_factor_gt 0.0683
_refine_ls_shift/su_max 0.000
_refine_ls_shift/su_mean 0.000
_refine_ls_structure_factor_coef Fsqd
_refine_ls_weighting_details 'w=1/[\s^2^(Fo^2^)+(0.1007P)^2^] where P=(Fo^2^+2Fc^2^)/3'
_refine_ls_weighting_scheme calc
_refine_ls_wR_factor_gt 0.1760
_refine_ls_wR_factor_ref 0.2487
_reflns_Friedel_coverage 0.000
_reflns_number_gt 3428
_reflns_number_total 8489
_reflns_threshold_expression 'I > 2\s(I)'
_cod_data_source_file d2nj03002k2.cif
_cod_data_source_block exp_1044
_cod_depositor_comments 'Adding full bibliography for 7061766--7061768.cif.'
_cod_database_code 7061768
_shelx_shelxl_version_number 2018/3
_shelx_space_group_comment
;
The symmetry employed for this shelxl refinement is uniquely defined
by the following loop, which should always be used as a source of
symmetry information in preference to the above space-group names.
They are only intended as comments.
;
_shelx_estimated_absorpt_t_max 0.910
_shelx_estimated_absorpt_t_min 0.862
_reflns_odcompleteness_completeness 99.62
_reflns_odcompleteness_iscentric 1
_reflns_odcompleteness_theta 28.22
_olex2_refinement_description
;
1. Fixed Uiso
 At 1.2 times of:
  All C(H) groups, All C(H,H) groups, All C(H,H,H,H) groups, All N(H) groups
 At 1.5 times of:
  All C(H,H,H) groups, All C(H,H,H,H,H,H) groups
2. Restrained distances
 C3-C12
 1.54 with sigma of 0.02
 C12-C13
 1.54 with sigma of 0.02
 C12-C11
 1.54 with sigma of 0.02
 C14-C00W
 1.54 with sigma of 0.02
 C14-C5
 1.54 with sigma of 0.02
 C14-C7
 1.54 with sigma of 0.02
3. Uiso/Uaniso restraints and constraints
Uanis(C7) \\sim Ueq, Uanis(C5) \\sim Ueq, Uanis(C3) \\sim Ueq: with sigma of
0.01 and sigma for terminal atoms of 0.02
Uanis(C2S) \\sim Ueq: with sigma of 0.01 and sigma for terminal atoms of 0.02
Uanis(S3) \\sim Ueq, Uanis(C1) \\sim Ueq: with sigma of 0.01 and sigma for
terminal atoms of 0.02
4. Others
 Fixed Sof: S1S(0.8) H14A(0.5) H14B(0.5) H14C(0.5) H14D(0.5) H1SD(0.2)
 H1SE(0.2) H1SF(0.2) H1SA(0.8) H1SB(0.8) H1SC(0.8) C13(0.8) H13A(0.8) H13B(0.8)
 H13C(0.8) H12A(0.8) H12B(0.8) H12C(0.2) H12D(0.2) C2S(0.8) H2SA(0.8) H2SB(0.8)
 H2SC(0.8) C3(0.2) H3A(0.2) H3B(0.2) H3C(0.2) C7(0.5) H7A(0.5) H7B(0.5)
 H7C(0.5) C5(0.5) H5A(0.5) H5B(0.5) H5C(0.5) C1(0.2) H1A(0.2) H1B(0.2) H1C(0.2)
 S3(0.2)
5.a Secondary CH2 refined with riding coordinates:
 C10(H10A,H10B), C00S(H00A,H00B), C11(H11A,H11B), C00W(H00C,H00D), C14(H14A,
 H14B), C14(H14C,H14D), C12(H12A,H12B), C12(H12C,H12D)
5.b Me refined with riding coordinates:
 C4S(H4SA,H4SB,H4SC), C13(H13A,H13B,H13C), C3(H3A,H3B,H3C), C7(H7A,H7B,H7C),
 C5(H5A,H5B,H5C)
5.c Aromatic/amide H refined with riding coordinates:
 N16(H16), N3(H3), C6(H6), C19(H19)
5.d Idealised Me refined as rotating group:
 C3S(H3SA,H3SB,H3SC), C1S(H1SD,H1SE,H1SF), C1S(H1SA,H1SB,H1SC), C2S(H2SA,H2SB,
 H2SC), C1(H1A,H1B,H1C)
;
_olex2_submission_special_instructions 'No special instructions were received'
_oxdiff_exptl_absorpt_empirical_details
;
Empirical correction (ABSPACK) includes:
- Absorption correction using spherical harmonics
- Frame scaling
;
_oxdiff_exptl_absorpt_empirical_full_max 1.092
_oxdiff_exptl_absorpt_empirical_full_min 0.926

loop_
_space_group_symop_operation_xyz
'x, y, z'
'-x, y, -z+1/2'
'x+1/2, y+1/2, z'
'-x+1/2, y+1/2, -z+1/2'
'-x, -y, -z'
'x, -y, z-1/2'
'-x+1/2, -y+1/2, -z'
'x+1/2, -y+1/2, z-1/2'

loop_
_atom_site_label
_atom_site_type_symbol
_atom_site_fract_x
_atom_site_fract_y
_atom_site_fract_z
_atom_site_U_iso_or_equiv
_atom_site_adp_type
_atom_site_occupancy
_atom_site_site_symmetry_order
_atom_site_calc_flag
_atom_site_refinement_flags_posn
_atom_site_refinement_flags_adp
_atom_site_refinement_flags_occupancy
_atom_site_disorder_assembly
_atom_site_disorder_group
S1 S 0.77604(7) 0.70842(4) 0.86245(6) 0.0715(3) Uani 1 1 d . . . . .
S2 S 0.77577(7) 0.63467(4) 0.85230(6) 0.0744(3) Uani 1 1 d . . . . .
S2S S 0.76958(9) 0.88200(4) 0.90065(8) 0.0932(4) Uani 1 1 d . . . . .
S1S S 0.78609(12) 0.47644(6) 0.88789(11) 0.0878(4) Uani 0.8 1 d . . P A 1
N1 N 0.6243(2) 0.69248(10) 0.73151(17) 0.0626(7) Uani 1 1 d . . . . .
O2S O 0.7962(2) 0.83025(9) 0.88522(19) 0.0912(9) Uani 1 1 d . . . . .
N14 N 0.8630(2) 0.66225(10) 0.73166(18) 0.0645(7) Uani 1 1 d . . . . .
N16 N 0.8341(2) 0.57779(10) 0.74612(18) 0.0663(7) Uani 1 1 d . . . . .
H16 H 0.810937 0.556393 0.774714 0.080 Uiso 1 1 calc R U . . .
N3 N 0.6733(2) 0.77427(10) 0.76234(18) 0.0643(7) Uani 1 1 d . . . . .
H3 H 0.712327 0.792998 0.796957 0.077 Uiso 1 1 calc R U . . .
N7 N 0.4941(2) 0.68740(11) 0.60800(18) 0.0673(8) Uani 1 1 d . . . . .
O1 O 0.6094(2) 0.84173(10) 0.6863(2) 0.0979(9) Uani 1 1 d . . . . .
O2 O 0.8694(3) 0.51626(10) 0.66493(19) 0.1040(10) Uani 1 1 d . . . . .
N5 N 0.4753(2) 0.76678(12) 0.57366(19) 0.0729(8) Uani 1 1 d . . . . .
N20 N 0.9311(2) 0.67707(11) 0.61385(19) 0.0738(8) Uani 1 1 d . . . . .
N18 N 0.9414(3) 0.60035(14) 0.5692(2) 0.0854(9) Uani 1 1 d . . . . .
C21 C 0.8969(2) 0.64727(13) 0.6659(2) 0.0621(8) Uani 1 1 d . . . . .
C2 C 0.6797(2) 0.72576(12) 0.7764(2) 0.0593(8) Uani 1 1 d . . . . .
O1S O 0.7420(2) 0.51229(12) 0.8255(2) 0.1134(11) Uani 1 1 d . . . . .
C8 C 0.5602(2) 0.71296(13) 0.6664(2) 0.0607(8) Uani 1 1 d . . . . .
C15 C 0.8321(2) 0.62523(13) 0.7681(2) 0.0619(8) Uani 1 1 d . . . . .
C22 C 0.9033(3) 0.60016(14) 0.6377(2) 0.0672(9) Uani 1 1 d . . . . .
C9 C 0.5477(3) 0.76121(13) 0.6447(2) 0.0626(8) Uani 1 1 d . . . . .
C4 C 0.6076(3) 0.79743(14) 0.6952(2) 0.0685(9) Uani 1 1 d . . . . .
C17 C 0.8713(3) 0.56029(14) 0.6798(2) 0.0733(10) Uani 1 1 d . . . . .
C6 C 0.4450(3) 0.72189(16) 0.5538(2) 0.0748(10) Uani 1 1 d . . . . .
H6 H 0.395281 0.714100 0.507767 0.090 Uiso 1 1 calc R U . . .
C19 C 0.9556(3) 0.64707(18) 0.5575(3) 0.0865(12) Uani 1 1 d . . . . .
H19 H 0.980512 0.658724 0.514206 0.104 Uiso 1 1 calc R U . . .
C10 C 0.4775(3) 0.63480(15) 0.6064(3) 0.0853(12) Uani 1 1 d . . . . .
H10A H 0.416785 0.627307 0.564972 0.102 Uiso 1 1 calc R U . . .
H10B H 0.464997 0.624621 0.658031 0.102 Uiso 1 1 calc R U . . .
C00S C 0.9451(4) 0.73067(16) 0.6213(3) 0.0945(14) Uani 1 1 d . . . . .
H00A H 0.981542 0.738422 0.676084 0.113 Uiso 1 1 calc R U . . .
H00B H 0.986944 0.741413 0.584909 0.113 Uiso 1 1 calc R U . . .
C4S C 0.6357(4) 0.88655(19) 0.8786(4) 0.1224(18) Uani 1 1 d . . . . .
H4SA H 0.616409 0.919639 0.888101 0.184 Uiso 1 1 calc R U . . .
H4SB H 0.608646 0.878061 0.822972 0.184 Uiso 1 1 calc R U . . .
H4SC H 0.608989 0.864440 0.912820 0.184 Uiso 1 1 calc R U . . .
C11 C 0.5639(5) 0.6060(2) 0.5902(4) 0.136(2) Uani 1 1 d D . . . .
H11A H 0.624376 0.613754 0.631655 0.164 Uiso 1 1 calc R U . . .
H11B H 0.576477 0.616633 0.538711 0.164 Uiso 1 1 calc R U . . .
C3S C 0.7896(5) 0.91546(18) 0.8168(4) 0.137(2) Uani 1 1 d . . . . .
H3SA H 0.860624 0.914179 0.815653 0.205 Uiso 1 1 calc R U . . .
H3SB H 0.769614 0.949068 0.821162 0.205 Uiso 1 1 calc R U . . .
H3SC H 0.749521 0.901401 0.767936 0.205 Uiso 1 1 calc R U . . .
C00W C 0.8505(5) 0.7574(2) 0.6032(5) 0.151(2) Uani 1 1 d D . . . .
H00C H 0.811656 0.748586 0.642809 0.181 Uiso 1 1 calc R U . . .
H00D H 0.811420 0.746951 0.550589 0.181 Uiso 1 1 calc R U . . .
C14 C 0.8609(9) 0.8119(3) 0.6026(7) 0.219(5) Uani 1 1 d D . . . .
H14A H 0.889475 0.819392 0.556392 0.262 Uiso 0.5 1 calc R U P B 1
H14B H 0.791695 0.824616 0.589730 0.262 Uiso 0.5 1 calc R U P B 1
H14C H 0.886186 0.819726 0.659371 0.262 Uiso 0.5 1 calc R U P C 2
H14D H 0.918708 0.816737 0.578120 0.262 Uiso 0.5 1 calc R U P C 2
C1S C 0.9105(4) 0.4629(2) 0.8815(4) 0.132(2) Uani 1 1 d . . . . .
H1SD H 0.874077 0.449161 0.831078 0.199 Uiso 0.2 1 calc R U P A 2
H1SE H 0.938526 0.436797 0.917992 0.199 Uiso 0.2 1 calc R U P A 2
H1SF H 0.964831 0.483418 0.872297 0.199 Uiso 0.2 1 calc R U P A 2
H1SA H 0.911019 0.432744 0.852165 0.199 Uiso 0.8 1 calc R U P A 1
H1SB H 0.952772 0.459364 0.935044 0.199 Uiso 0.8 1 calc R U P A 1
H1SC H 0.936399 0.489060 0.853909 0.199 Uiso 0.8 1 calc R U P A 1
C13 C 0.5157(10) 0.5257(4) 0.6492(10) 0.270(8) Uani 0.8 1 d D . P D 1
H13A H 0.511349 0.491174 0.637309 0.405 Uiso 0.8 1 calc R U P D 1
H13B H 0.563067 0.531047 0.700112 0.405 Uiso 0.8 1 calc R U P D 1
H13C H 0.449590 0.537815 0.652252 0.405 Uiso 0.8 1 calc R U P D 1
C12 C 0.5497(8) 0.5509(3) 0.5876(7) 0.210(4) Uani 1 1 d D . . . .
H12A H 0.502068 0.543249 0.536966 0.252 Uiso 0.8 1 calc R U P D 1
H12B H 0.614762 0.536528 0.584496 0.252 Uiso 0.8 1 calc R U P D 1
H12C H 0.482605 0.542138 0.555753 0.252 Uiso 0.2 1 calc R U P D 2
H12D H 0.557593 0.537649 0.641721 0.252 Uiso 0.2 1 calc R U P D 2
C2S C 0.8221(8) 0.5145(3) 0.9747(5) 0.150(4) Uani 0.8 1 d . U P A 1
H2SA H 0.873201 0.537423 0.966908 0.226 Uiso 0.8 1 calc R U P A 1
H2SB H 0.849079 0.494429 1.021248 0.226 Uiso 0.8 1 calc R U P A 1
H2SC H 0.763366 0.532070 0.982932 0.226 Uiso 0.8 1 calc R U P A 1
C3 C 0.634(3) 0.531(2) 0.548(3) 0.28(3) Uani 0.2 1 d D U P D 2
H3A H 0.629780 0.496209 0.543948 0.422 Uiso 0.2 1 calc R U P D 2
H3B H 0.625208 0.545157 0.494431 0.422 Uiso 0.2 1 calc R U P D 2
H3C H 0.699700 0.540698 0.579830 0.422 Uiso 0.2 1 calc R U P D 2
C7 C 0.9143(15) 0.8409(7) 0.6656(12) 0.216(9) Uani 0.5 1 d D U P E 1
H7A H 0.908853 0.874773 0.649484 0.325 Uiso 0.5 1 calc R U P E 1
H7B H 0.886034 0.836555 0.712281 0.325 Uiso 0.5 1 calc R U P E 1
H7C H 0.984863 0.831276 0.678586 0.325 Uiso 0.5 1 calc R U P E 1
C5 C 0.7996(16) 0.8507(8) 0.5745(15) 0.260(10) Uani 0.5 1 d D U P E 2
H5A H 0.837506 0.880677 0.587113 0.390 Uiso 0.5 1 calc R U P E 2
H5B H 0.775491 0.847886 0.516908 0.390 Uiso 0.5 1 calc R U P E 2
H5C H 0.742387 0.850930 0.599616 0.390 Uiso 0.5 1 calc R U P E 2
C1 C 0.7413(18) 0.4550(10) 0.9459(18) 0.132(9) Uani 0.2 1 d . U P A 2
H1A H 0.730074 0.433332 0.900035 0.198 Uiso 0.2 1 calc R U P A 2
H1B H 0.676803 0.466992 0.953200 0.198 Uiso 0.2 1 calc R U P A 2
H1C H 0.775320 0.437394 0.993482 0.198 Uiso 0.2 1 calc R U P A 2
S3 S 0.8148(8) 0.5031(3) 0.9300(6) 0.112(3) Uani 0.2 1 d . U P A 2

loop_
_atom_site_aniso_label
_atom_site_aniso_U_11
_atom_site_aniso_U_22
_atom_site_aniso_U_33
_atom_site_aniso_U_23
_atom_site_aniso_U_13
_atom_site_aniso_U_12
S1 0.0705(6) 0.0830(7) 0.0585(6) -0.0028(5) 0.0092(4) 0.0145(4)
S2 0.0827(6) 0.0791(7) 0.0670(7) 0.0178(5) 0.0287(5) 0.0179(5)
S2S 0.0981(8) 0.0728(7) 0.0931(9) -0.0103(6) -0.0107(6) 0.0006(5)
S1S 0.1079(10) 0.0702(9) 0.0891(11) 0.0156(8) 0.0300(9) -0.0052(8)
N1 0.0693(16) 0.0632(17) 0.0545(18) 0.0005(14) 0.0128(14) 0.0031(14)
O2S 0.0993(19) 0.0634(16) 0.093(2) -0.0034(14) -0.0165(16) 0.0071(13)
N14 0.0717(17) 0.0647(17) 0.0608(19) 0.0020(14) 0.0225(15) 0.0063(14)
N16 0.0773(18) 0.0576(17) 0.0635(19) 0.0075(14) 0.0151(15) 0.0062(14)
N3 0.0640(16) 0.0614(17) 0.064(2) -0.0074(14) 0.0079(14) 0.0022(13)
N7 0.0743(18) 0.0712(19) 0.0553(19) -0.0051(15) 0.0125(15) -0.0104(15)
O1 0.111(2) 0.0625(17) 0.106(3) 0.0029(16) -0.0042(18) 0.0065(15)
O2 0.151(3) 0.0628(18) 0.100(3) -0.0130(16) 0.032(2) 0.0064(17)
N5 0.0730(18) 0.085(2) 0.057(2) 0.0104(16) 0.0074(15) 0.0003(16)
N20 0.091(2) 0.0700(19) 0.066(2) 0.0061(15) 0.0292(17) 0.0051(16)
N18 0.103(2) 0.093(3) 0.064(2) -0.0055(18) 0.0249(18) 0.014(2)
C21 0.0639(19) 0.069(2) 0.055(2) 0.0069(17) 0.0158(17) 0.0067(16)
C2 0.0611(18) 0.065(2) 0.056(2) -0.0003(17) 0.0212(16) 0.0101(16)
O1S 0.103(2) 0.119(3) 0.118(3) 0.050(2) 0.023(2) 0.0041(18)
C8 0.0588(18) 0.069(2) 0.055(2) -0.0005(17) 0.0146(16) -0.0020(16)
C15 0.0603(18) 0.066(2) 0.059(2) 0.0063(17) 0.0112(16) 0.0114(16)
C22 0.072(2) 0.068(2) 0.061(2) -0.0029(18) 0.0139(18) 0.0101(17)
C9 0.0646(19) 0.067(2) 0.057(2) 0.0018(17) 0.0143(17) 0.0001(16)
C4 0.070(2) 0.067(2) 0.067(2) 0.0045(19) 0.0124(18) 0.0069(18)
C17 0.082(2) 0.067(2) 0.068(3) -0.0042(19) 0.0118(19) 0.0073(19)
C6 0.070(2) 0.099(3) 0.053(2) 0.007(2) 0.0092(17) 0.001(2)
C19 0.100(3) 0.103(3) 0.065(3) 0.002(2) 0.035(2) 0.016(3)
C10 0.095(3) 0.081(3) 0.076(3) -0.011(2) 0.009(2) -0.021(2)
C00S 0.116(3) 0.089(3) 0.090(3) 0.018(2) 0.047(3) 0.003(3)
C4S 0.103(3) 0.113(4) 0.149(5) -0.009(4) 0.024(3) 0.015(3)
C11 0.154(5) 0.101(4) 0.173(6) -0.035(4) 0.078(5) -0.014(4)
C3S 0.140(4) 0.083(3) 0.185(7) 0.034(4) 0.033(4) 0.000(3)
C00W 0.174(6) 0.091(4) 0.174(7) 0.011(4) 0.011(5) 0.035(4)
C14 0.265(11) 0.139(7) 0.279(13) 0.085(8) 0.120(10) 0.098(7)
C1S 0.111(4) 0.149(5) 0.137(5) 0.028(4) 0.028(4) 0.023(3)
C13 0.214(12) 0.141(9) 0.48(3) 0.074(12) 0.129(14) 0.014(8)
C12 0.234(10) 0.128(7) 0.280(13) -0.077(7) 0.084(9) -0.032(6)
C2S 0.226(9) 0.115(6) 0.095(6) -0.003(5) 0.007(7) 0.051(6)
C3 0.28(3) 0.27(3) 0.28(3) -0.023(19) 0.05(2) 0.004(19)
C7 0.233(15) 0.156(13) 0.239(17) -0.042(12) 0.010(13) -0.005(11)
C5 0.238(16) 0.259(17) 0.292(19) 0.016(15) 0.079(14) 0.034(14)
C1 0.099(13) 0.148(16) 0.140(16) 0.097(13) 0.006(12) -0.018(12)
S3 0.159(6) 0.085(5) 0.089(5) -0.019(4) 0.021(5) -0.015(4)

loop_
_atom_type_symbol
_atom_type_description
_atom_type_scat_dispersion_real
_atom_type_scat_dispersion_imag
_atom_type_scat_source
C C 0.0033 0.0016 'International Tables Vol C Tables 4.2.6.8 and 6.1.1.4'
H H 0.0000 0.0000 'International Tables Vol C Tables 4.2.6.8 and 6.1.1.4'
N N 0.0061 0.0033 'International Tables Vol C Tables 4.2.6.8 and 6.1.1.4'
O O 0.0106 0.0060 'International Tables Vol C Tables 4.2.6.8 and 6.1.1.4'
S S 0.1246 0.1234 'International Tables Vol C Tables 4.2.6.8 and 6.1.1.4'

loop_
_geom_angle_atom_site_label_1
_geom_angle_atom_site_label_2
_geom_angle_atom_site_label_3
_geom_angle
_geom_angle_site_symmetry_1
_geom_angle_site_symmetry_3
_geom_angle_publ_flag
C2 S1 S2 101.94(12) . . ?
C15 S2 S1 102.67(12) . . ?
O2S S2S C4S 107.7(2) . . ?
O2S S2S C3S 105.0(2) . . ?
C4S S2S C3S 97.4(3) . . ?
O1S S1S C1S 109.5(2) . . ?
O1S S1S C2S 101.6(3) . . ?
C1S S1S C2S 95.2(4) . . ?
C2 N1 C8 111.4(3) . . ?
C15 N14 C21 111.2(3) . . ?
C15 N16 H16 117.4 . . ?
C15 N16 C17 125.2(3) . . ?
C17 N16 H16 117.4 . . ?
C2 N3 H3 117.2 . . ?
C2 N3 C4 125.7(3) . . ?
C4 N3 H3 117.2 . . ?
C8 N7 C6 105.9(3) . . ?
C8 N7 C10 126.2(3) . . ?
C6 N7 C10 127.9(3) . . ?
C6 N5 C9 103.9(3) . . ?
C21 N20 C00S 126.3(3) . . ?
C19 N20 C21 105.8(3) . . ?
C19 N20 C00S 127.7(3) . . ?
C19 N18 C22 103.1(3) . . ?
N14 C21 C22 128.5(3) . . ?
N20 C21 N14 125.6(3) . . ?
N20 C21 C22 105.9(3) . . ?
N1 C2 S1 120.5(3) . . ?
N1 C2 N3 125.1(3) . . ?
N3 C2 S1 114.4(3) . . ?
N1 C8 N7 124.9(3) . . ?
N1 C8 C9 129.2(3) . . ?
N7 C8 C9 106.0(3) . . ?
N14 C15 S2 120.7(3) . . ?
N14 C15 N16 125.7(3) . . ?
N16 C15 S2 113.5(2) . . ?
N18 C22 C21 110.8(3) . . ?
N18 C22 C17 130.0(4) . . ?
C21 C22 C17 119.2(3) . . ?
N5 C9 C4 129.9(3) . . ?
C8 C9 N5 111.2(3) . . ?
C8 C9 C4 118.9(3) . . ?
N3 C4 C9 109.8(3) . . ?
O1 C4 N3 120.9(3) . . ?
O1 C4 C9 129.2(4) . . ?
N16 C17 C22 110.2(3) . . ?
O2 C17 N16 119.9(4) . . ?
O2 C17 C22 129.8(4) . . ?
N7 C6 H6 123.5 . . ?
N5 C6 N7 113.0(4) . . ?
N5 C6 H6 123.5 . . ?
N20 C19 H19 122.8 . . ?
N18 C19 N20 114.4(3) . . ?
N18 C19 H19 122.8 . . ?
N7 C10 H10A 108.8 . . ?
N7 C10 H10B 108.8 . . ?
N7 C10 C11 113.8(4) . . ?
H10A C10 H10B 107.7 . . ?
C11 C10 H10A 108.8 . . ?
C11 C10 H10B 108.8 . . ?
N20 C00S H00A 108.9 . . ?
N20 C00S H00B 108.9 . . ?
H00A C00S H00B 107.8 . . ?
C00W C00S N20 113.2(4) . . ?
C00W C00S H00A 108.9 . . ?
C00W C00S H00B 108.9 . . ?
S2S C4S H4SA 109.5 . . ?
S2S C4S H4SB 109.5 . . ?
S2S C4S H4SC 109.5 . . ?
H4SA C4S H4SB 109.5 . . ?
H4SA C4S H4SC 109.5 . . ?
H4SB C4S H4SC 109.5 . . ?
C10 C11 H11A 108.4 . . ?
C10 C11 H11B 108.4 . . ?
C10 C11 C12 115.6(5) . . ?
H11A C11 H11B 107.4 . . ?
C12 C11 H11A 108.4 . . ?
C12 C11 H11B 108.4 . . ?
S2S C3S H3SA 109.5 . . ?
S2S C3S H3SB 109.5 . . ?
S2S C3S H3SC 109.5 . . ?
H3SA C3S H3SB 109.5 . . ?
H3SA C3S H3SC 109.5 . . ?
H3SB C3S H3SC 109.5 . . ?
C00S C00W H00C 108.5 . . ?
C00S C00W H00D 108.5 . . ?
C00S C00W C14 115.2(6) . . ?
H00C C00W H00D 107.5 . . ?
C14 C00W H00C 108.5 . . ?
C14 C00W H00D 108.5 . . ?
C00W C14 H14A 105.7 . . ?
C00W C14 H14B 105.7 . . ?
C00W C14 H14C 103.0 . . ?
C00W C14 H14D 103.0 . . ?
H14A C14 H14B 106.2 . . ?
H14C C14 H14D 105.1 . . ?
C7 C14 C00W 126.3(13) . . ?
C7 C14 H14A 105.7 . . ?
C7 C14 H14B 105.7 . . ?
C5 C14 C00W 136.6(16) . . ?
C5 C14 H14C 103.0 . . ?
C5 C14 H14D 103.0 . . ?
S1S C1S H1SA 109.5 . . ?
S1S C1S H1SB 109.5 . . ?
S1S C1S H1SC 109.5 . . ?
H1SD C1S H1SE 109.5 . . ?
H1SD C1S H1SF 109.5 . . ?
H1SE C1S H1SF 109.5 . . ?
H1SA C1S H1SB 109.5 . . ?
H1SA C1S H1SC 109.5 . . ?
H1SB C1S H1SC 109.5 . . ?
S3 C1S H1SD 109.5 . . ?
S3 C1S H1SE 109.5 . . ?
S3 C1S H1SF 109.5 . . ?
H13A C13 H13B 109.5 . . ?
H13A C13 H13C 109.5 . . ?
H13B C13 H13C 109.5 . . ?
C12 C13 H13A 109.5 . . ?
C12 C13 H13B 109.5 . . ?
C12 C13 H13C 109.5 . . ?
C11 C12 H12A 107.0 . . ?
C11 C12 H12B 107.0 . . ?
C11 C12 H12C 110.8 . . ?
C11 C12 H12D 110.8 . . ?
C11 C12 C3 105(2) . . ?
C13 C12 C11 121.3(9) . . ?
C13 C12 H12A 107.0 . . ?
C13 C12 H12B 107.0 . . ?
H12A C12 H12B 106.7 . . ?
H12C C12 H12D 108.9 . . ?
C3 C12 H12C 110.8 . . ?
C3 C12 H12D 110.8 . . ?
S1S C2S H2SA 109.5 . . ?
S1S C2S H2SB 109.5 . . ?
S1S C2S H2SC 109.5 . . ?
H2SA C2S H2SB 109.5 . . ?
H2SA C2S H2SC 109.5 . . ?
H2SB C2S H2SC 109.5 . . ?
C12 C3 H3A 109.5 . . ?
C12 C3 H3B 109.5 . . ?
C12 C3 H3C 109.5 . . ?
H3A C3 H3B 109.5 . . ?
H3A C3 H3C 109.5 . . ?
H3B C3 H3C 109.5 . . ?
C14 C7 H7A 109.5 . . ?
C14 C7 H7B 109.5 . . ?
C14 C7 H7C 109.5 . . ?
H7A C7 H7B 109.5 . . ?
H7A C7 H7C 109.5 . . ?
H7B C7 H7C 109.5 . . ?
C14 C5 H5A 109.5 . . ?
C14 C5 H5B 109.5 . . ?
C14 C5 H5C 109.5 . . ?
H5A C5 H5B 109.5 . . ?
H5A C5 H5C 109.5 . . ?
H5B C5 H5C 109.5 . . ?
H1A C1 H1B 109.5 . . ?
H1A C1 H1C 109.5 . . ?
H1B C1 H1C 109.5 . . ?
S3 C1 H1A 109.5 . . ?
S3 C1 H1B 109.5 . . ?
S3 C1 H1C 109.5 . . ?
O1S S3 C1S 85.9(4) . . ?
C1 S3 O1S 93.2(10) . . ?
C1 S3 C1S 95.5(12) . . ?

loop_
_geom_bond_atom_site_label_1
_geom_bond_atom_site_label_2
_geom_bond_distance
_geom_bond_site_symmetry_2
_geom_bond_publ_flag
S1 S2 2.0129(15) . ?
S1 C2 1.781(4) . ?
S2 C15 1.781(3) . ?
S2S O2S 1.490(3) . ?
S2S C4S 1.757(5) . ?
S2S C3S 1.760(6) . ?
S1S O1S 1.462(3) . ?
S1S C1S 1.740(5) . ?
S1S C2S 1.774(9) . ?
N1 C2 1.303(4) . ?
N1 C8 1.357(4) . ?
N14 C21 1.360(4) . ?
N14 C15 1.298(4) . ?
N16 H16 0.8600 . ?
N16 C15 1.345(4) . ?
N16 C17 1.414(5) . ?
N3 H3 0.8600 . ?
N3 C2 1.340(4) . ?
N3 C4 1.420(4) . ?
N7 C8 1.361(4) . ?
N7 C6 1.373(5) . ?
N7 C10 1.447(5) . ?
O1 C4 1.215(4) . ?
O2 C17 1.223(4) . ?
N5 C9 1.375(5) . ?
N5 C6 1.306(5) . ?
N20 C21 1.354(4) . ?
N20 C19 1.352(5) . ?
N20 C00S 1.471(5) . ?
N18 C22 1.373(5) . ?
N18 C19 1.307(5) . ?
C21 C22 1.376(5) . ?
O1S S3 1.838(10) . ?
C8 C9 1.363(5) . ?
C22 C17 1.417(5) . ?
C9 C4 1.429(5) . ?
C6 H6 0.9300 . ?
C19 H19 0.9300 . ?
C10 H10A 0.9700 . ?
C10 H10B 0.9700 . ?
C10 C11 1.476(6) . ?
C00S H00A 0.9700 . ?
C00S H00B 0.9700 . ?
C00S C00W 1.436(7) . ?
C4S H4SA 0.9600 . ?
C4S H4SB 0.9600 . ?
C4S H4SC 0.9600 . ?
C11 H11A 0.9700 . ?
C11 H11B 0.9700 . ?
C11 C12 1.510(8) . ?
C3S H3SA 0.9600 . ?
C3S H3SB 0.9600 . ?
C3S H3SC 0.9600 . ?
C00W H00C 0.9700 . ?
C00W H00D 0.9700 . ?
C00W C14 1.487(8) . ?
C14 H14A 0.9700 . ?
C14 H14B 0.9700 . ?
C14 H14C 0.9700 . ?
C14 H14D 0.9700 . ?
C14 C7 1.390(14) . ?
C14 C5 1.357(15) . ?
C1S H1SD 0.9600 . ?
C1S H1SE 0.9600 . ?
C1S H1SF 0.9600 . ?
C1S H1SA 0.9600 . ?
C1S H1SB 0.9600 . ?
C1S H1SC 0.9600 . ?
C1S S3 2.002(11) . ?
C13 H13A 0.9600 . ?
C13 H13B 0.9600 . ?
C13 H13C 0.9600 . ?
C13 C12 1.410(12) . ?
C12 H12A 0.9700 . ?
C12 H12B 0.9700 . ?
C12 H12C 0.9700 . ?
C12 H12D 0.9700 . ?
C12 C3 1.540(19) . ?
C2S H2SA 0.9600 . ?
C2S H2SB 0.9600 . ?
C2S H2SC 0.9600 . ?
C3 H3A 0.9600 . ?
C3 H3B 0.9600 . ?
C3 H3C 0.9600 . ?
C7 H7A 0.9600 . ?
C7 H7B 0.9600 . ?
C7 H7C 0.9600 . ?
C5 H5A 0.9600 . ?
C5 H5B 0.9600 . ?
C5 H5C 0.9600 . ?
C1 H1A 0.9600 . ?
C1 H1B 0.9600 . ?
C1 H1C 0.9600 . ?
C1 S3 1.70(2) . ?

loop_
_geom_torsion_atom_site_label_1
_geom_torsion_atom_site_label_2
_geom_torsion_atom_site_label_3
_geom_torsion_atom_site_label_4
_geom_torsion
_geom_torsion_site_symmetry_1
_geom_torsion_site_symmetry_2
_geom_torsion_site_symmetry_3
_geom_torsion_site_symmetry_4
_geom_torsion_publ_flag
S1 S2 C15 N14 1.4(3) . . . . ?
S1 S2 C15 N16 -175.9(2) . . . . ?
S2 S1 C2 N1 6.5(3) . . . . ?
S2 S1 C2 N3 -171.5(2) . . . . ?
N1 C8 C9 N5 179.4(3) . . . . ?
N1 C8 C9 C4 -0.5(5) . . . . ?
N14 C21 C22 N18 179.8(3) . . . . ?
N14 C21 C22 C17 0.3(6) . . . . ?
N7 C8 C9 N5 -0.2(4) . . . . ?
N7 C8 C9 C4 179.9(3) . . . . ?
N7 C10 C11 C12 -179.8(6) . . . . ?
N5 C9 C4 N3 -179.5(3) . . . . ?
N5 C9 C4 O1 -1.2(6) . . . . ?
N20 C21 C22 N18 0.2(4) . . . . ?
N20 C21 C22 C17 -179.3(3) . . . . ?
N20 C00S C00W C14 -174.7(6) . . . . ?
N18 C22 C17 N16 -178.0(4) . . . . ?
N18 C22 C17 O2 -0.4(7) . . . . ?
C21 N14 C15 S2 -175.8(2) . . . . ?
C21 N14 C15 N16 1.2(5) . . . . ?
C21 N20 C19 N18 -0.8(5) . . . . ?
C21 N20 C00S C00W -73.8(6) . . . . ?
C21 C22 C17 N16 1.5(5) . . . . ?
C21 C22 C17 O2 179.1(4) . . . . ?
C2 N1 C8 N7 179.0(3) . . . . ?
C2 N1 C8 C9 -0.6(5) . . . . ?
C2 N3 C4 O1 -177.7(3) . . . . ?
C2 N3 C4 C9 0.7(4) . . . . ?
C8 N1 C2 S1 -176.1(2) . . . . ?
C8 N1 C2 N3 1.8(4) . . . . ?
C8 N7 C6 N5 0.1(4) . . . . ?
C8 N7 C10 C11 -70.8(5) . . . . ?
C8 C9 C4 N3 0.4(4) . . . . ?
C8 C9 C4 O1 178.7(4) . . . . ?
C15 N14 C21 N20 177.9(3) . . . . ?
C15 N14 C21 C22 -1.7(5) . . . . ?
C15 N16 C17 O2 -179.8(3) . . . . ?
C15 N16 C17 C22 -1.9(5) . . . . ?
C22 N18 C19 N20 0.9(5) . . . . ?
C9 N5 C6 N7 -0.3(4) . . . . ?
C4 N3 C2 S1 175.9(2) . . . . ?
C4 N3 C2 N1 -2.0(5) . . . . ?
C17 N16 C15 S2 177.8(3) . . . . ?
C17 N16 C15 N14 0.6(5) . . . . ?
C6 N7 C8 N1 -179.6(3) . . . . ?
C6 N7 C8 C9 0.0(3) . . . . ?
C6 N7 C10 C11 111.8(5) . . . . ?
C6 N5 C9 C8 0.3(4) . . . . ?
C6 N5 C9 C4 -179.9(3) . . . . ?
C19 N20 C21 N14 -179.3(4) . . . . ?
C19 N20 C21 C22 0.3(4) . . . . ?
C19 N20 C00S C00W 110.9(5) . . . . ?
C19 N18 C22 C21 -0.6(4) . . . . ?
C19 N18 C22 C17 178.8(4) . . . . ?
C10 N7 C8 N1 2.6(5) . . . . ?
C10 N7 C8 C9 -177.8(3) . . . . ?
C10 N7 C6 N5 177.9(3) . . . . ?
C10 C11 C12 C13 -48.9(13) . . . . ?
C10 C11 C12 C3 165(2) . . . . ?
C00S N20 C21 N14 4.6(6) . . . . ?
C00S N20 C21 C22 -175.8(4) . . . . ?
C00S N20 C19 N18 175.3(4) . . . . ?
C00S C00W C14 C7 -56.1(17) . . . . ?
C00S C00W C14 C5 163.8(18) . . . . ?
